data_7201990
loop_
_publ_author_name
'Xin, Qian'
'Tao, Xu-Tang'
'Liu, Hui-Jun'
'Ren, Yan'
'Jiang, Min-Hua'

_publ_section_title
;
 Synthesis, structure and packing properties of three Tr\"oger's base
 analogues containing substituted fluorene units
;
_journal_issue 9
_journal_name_full CrystEngComm
_journal_page_first 1204
_journal_paper_doi 10.1039/b801899e
_journal_volume 10
_journal_year 2008
_chemical_formula_moiety 'C45 H51 Br2 N2'
_chemical_formula_sum 'C45 H51 Br2 N2'
_chemical_formula_weight 779.70
_chemical_name_systematic
;
?
;
_space_group_IT_number 15
_symmetry_cell_setting monoclinic
_symmetry_space_group_name_Hall '-C 2yc'
_symmetry_space_group_name_H-M 'C 1 2/c 1'
_atom_sites_solution_hydrogens geom
_atom_sites_solution_primary direct
_atom_sites_solution_secondary difmap
_audit_creation_method SHELXL-97
_cell_angle_alpha 90.00
_cell_angle_beta 94.1970(10)
_cell_angle_gamma 90.00
_cell_formula_units_Z 8
_cell_length_a 23.6556(3)
_cell_length_b 13.9795(2)
_cell_length_c 24.5246(3)
_cell_measurement_reflns_used 7289
_cell_measurement_temperature 293(2)
_cell_measurement_theta_max 23.60
_cell_measurement_theta_min 2.42
_cell_volume 8088.38(18)
_computing_cell_refinement 'APEX2 Software Suite (Bruker,2005)'
_computing_data_collection 'APEX2 Software Suite (Bruker,2005)'
_computing_data_reduction 'APEX2 Software Suite (Bruker,2005)'
_computing_molecular_graphics 'SHELXTL (Bruker, 1997)'
_computing_publication_material 'WINGX (Farrugia,1999)'
_computing_structure_refinement 'SHELXL-97 (Sheldrick, 1997)'
_computing_structure_solution 'SIR97 (Altomare,1999)'
_diffrn_ambient_temperature 293(2)
_diffrn_measured_fraction_theta_full 0.999
_diffrn_measured_fraction_theta_max 0.999
_diffrn_measurement_device_type 'Bruker APEX2 CCD area-detector diffractometer'
_diffrn_measurement_method '\f and \w scans'
_diffrn_radiation_monochromator graphite
_diffrn_radiation_source 'fine-focus sealed tube'
_diffrn_radiation_type MoK\a
_diffrn_radiation_wavelength 0.71073
_diffrn_reflns_av_R_equivalents 0.0367
_diffrn_reflns_av_sigmaI/netI 0.0413
_diffrn_reflns_limit_h_max 31
_diffrn_reflns_limit_h_min -29
_diffrn_reflns_limit_k_max 18
_diffrn_reflns_limit_k_min -18
_diffrn_reflns_limit_l_max 32
_diffrn_reflns_limit_l_min -32
_diffrn_reflns_number 36936
_diffrn_reflns_theta_full 28.03
_diffrn_reflns_theta_max 28.03
_diffrn_reflns_theta_min 1.69
_diffrn_standards_number 0
_exptl_absorpt_coefficient_mu 2.036
_exptl_absorpt_correction_T_max 0.7299
_exptl_absorpt_correction_T_min 0.4498
_exptl_absorpt_correction_type multi-scan
_exptl_absorpt_process_details 'APEX2 Software Suite (Bruker,2005)'
_exptl_crystal_colour colourless
_exptl_crystal_density_diffrn 1.281
_exptl_crystal_density_method 'not measured'
_exptl_crystal_description plate
_exptl_crystal_F_000 3240
_exptl_crystal_size_max 0.47
_exptl_crystal_size_mid 0.27
_exptl_crystal_size_min 0.17
_refine_diff_density_max 0.779
_refine_diff_density_min -0.572
_refine_diff_density_rms 0.060
_refine_ls_extinction_method none
_refine_ls_goodness_of_fit_ref 1.028
_refine_ls_hydrogen_treatment constr
_refine_ls_matrix_type full
_refine_ls_number_parameters 451
_refine_ls_number_reflns 9791
_refine_ls_number_restraints 3
_refine_ls_restrained_S_all 1.029
_refine_ls_R_factor_all 0.0957
_refine_ls_R_factor_gt 0.0496
_refine_ls_shift/su_max 0.004
_refine_ls_shift/su_mean 0.000
_refine_ls_structure_factor_coef Fsqd
_refine_ls_weighting_details 'calc w=1/[\s^2^(Fo^2^)+(0.0616P)^2^+9.6122P] where P=(Fo^2^+2Fc^2^)/3'
_refine_ls_weighting_scheme calc
_refine_ls_wR_factor_gt 0.1221
_refine_ls_wR_factor_ref 0.1425
_reflns_number_gt 6007
_reflns_number_total 9791
_reflns_threshold_expression >2sigma(I)
_cod_data_source_file b801899e.txt
_cod_data_source_block xinqian02
_cod_depositor_comments
;
The following automatic conversions were performed:
'_symmetry_cell_setting' value 'Monoclinic' changed to 'monoclinic'
according to '/home/saulius/struct/CIF-dictionaries/cif_core.dic'
dictionary named 'cif_core.dic' version 2.4.1 from 2010-06-29.

Automatic conversion script
Id: cif_fix_enum 1527 2010-12-29 10:47:43Z saulius 
;
_cod_original_sg_symbol_H-M 'C2/c '
_cod_database_code 7201990

loop_
_symmetry_equiv_pos_as_xyz
'x, y, z'
'-x, y, -z+1/2'
'x+1/2, y+1/2, z'
'-x+1/2, y+1/2, -z+1/2'
'-x, -y, -z'
'x, -y, z-1/2'
'-x+1/2, -y+1/2, -z'
'x+1/2, -y+1/2, z-1/2'

loop_
_atom_site_label
_atom_site_type_symbol
_atom_site_fract_x
_atom_site_fract_y
_atom_site_fract_z
_atom_site_U_iso_or_equiv
_atom_site_adp_type
_atom_site_occupancy
_atom_site_symmetry_multiplicity
_atom_site_calc_flag
_atom_site_refinement_flags
_atom_site_disorder_assembly
_atom_site_disorder_group
Br1 Br 0.832897(16) 0.42024(3) 0.508950(13) 0.06425(13) Uani 1 1 d . . .
Br2 Br 1.173238(15) 0.07999(3) 0.003171(17) 0.07492(15) Uani 1 1 d . . .
C1 C 1.09787(13) 0.1028(3) 0.02315(13) 0.0537(8) Uani 1 1 d . . .
C2 C 1.06989(15) 0.0298(3) 0.04732(13) 0.0585(9) Uani 1 1 d . . .
H2 H 1.0876 -0.0289 0.0538 0.070 Uiso 1 1 calc R . .
C3 C 1.01507(14) 0.0443(2) 0.06193(13) 0.0535(8) Uani 1 1 d . . .
H3 H 0.9958 -0.0044 0.0785 0.064 Uiso 1 1 calc R . .
C4 C 0.98921(13) 0.1323(2) 0.05167(12) 0.0456(7) Uani 1 1 d . . .
C5 C 1.01916(13) 0.2059(2) 0.02784(12) 0.0472(7) Uani 1 1 d . . .
C6 C 1.07386(13) 0.1915(2) 0.01341(13) 0.0523(8) Uani 1 1 d . . .
H6 H 1.0939 0.2402 -0.0024 0.063 Uiso 1 1 calc R . .
C7 C 0.9060(3) 0.2291(6) -0.1747(3) 0.177(4) Uani 1 1 d . . .
H7A H 0.9261 0.1693 -0.1732 0.266 Uiso 1 1 calc R . .
H7B H 0.9058 0.2550 -0.2109 0.266 Uiso 1 1 calc R . .
H7C H 0.8678 0.2188 -0.1654 0.266 Uiso 1 1 calc R . .
C8 C 0.9345(3) 0.2970(5) -0.13536(19) 0.1144(19) Uani 1 1 d . . .
H8 H 0.9449 0.3584 -0.1453 0.137 Uiso 1 1 calc R . .
C9 C 0.94522(18) 0.2590(3) -0.07810(16) 0.0754(12) Uani 1 1 d . . .
H9A H 0.9683 0.2017 -0.0792 0.090 Uiso 1 1 calc R . .
H9B H 0.9093 0.2409 -0.0644 0.090 Uiso 1 1 calc R . .
C10 C 0.97455(16) 0.3294(3) -0.03883(15) 0.0645(10) Uani 1 1 d . . .
H10A H 0.9528 0.3883 -0.0401 0.077 Uiso 1 1 calc R . .
H10B H 1.0115 0.3440 -0.0515 0.077 Uiso 1 1 calc R . .
C11 C 0.98288(13) 0.2964(2) 0.02138(13) 0.0497(7) Uani 1 1 d . . .
C12 C 1.00882(16) 0.3791(3) 0.05717(16) 0.0661(10) Uani 1 1 d . . .
H12A H 1.0439 0.3990 0.0423 0.079 Uiso 1 1 calc R . .
H12B H 0.9830 0.4330 0.0542 0.079 Uiso 1 1 calc R . .
C13 C 1.0213(2) 0.3556(3) 0.11743(19) 0.0896(14) Uani 1 1 d D . .
H13A H 1.0592 0.3289 0.1217 0.107 Uiso 1 1 calc R . .
H13B H 0.9953 0.3053 0.1265 0.107 Uiso 1 1 calc R . .
C14 C 1.0179(3) 0.4342(6) 0.1601(4) 0.199(4) Uani 1 1 d D . .
H14A H 1.0396 0.4895 0.1499 0.239 Uiso 1 1 calc R . .
H14B H 1.0336 0.4116 0.1954 0.239 Uiso 1 1 calc R . .
C15 C 0.9554(3) 0.4616(8) 0.1633(4) 0.229(5) Uani 1 1 d D . .
H15A H 0.9435 0.5015 0.1327 0.343 Uiso 1 1 calc R . .
H15B H 0.9510 0.4957 0.1967 0.343 Uiso 1 1 calc R . .
H15C H 0.9326 0.4047 0.1625 0.343 Uiso 1 1 calc R . .
C16 C 0.93210(12) 0.1673(2) 0.06036(11) 0.0429(7) Uani 1 1 d . . .
C17 C 0.92779(13) 0.2618(2) 0.04250(12) 0.0438(7) Uani 1 1 d . . .
C18 C 0.87784(12) 0.3122(2) 0.04499(11) 0.0458(7) Uani 1 1 d . . .
H18 H 0.8754 0.3753 0.0330 0.055 Uiso 1 1 calc R . .
C19 C 0.83120(13) 0.2682(2) 0.06555(11) 0.0431(7) Uani 1 1 d . . .
C20 C 0.83505(13) 0.1734(2) 0.08382(11) 0.0451(7) Uani 1 1 d . . .
C21 C 0.88548(13) 0.1235(2) 0.08125(11) 0.0471(7) Uani 1 1 d . . .
H21 H 0.8881 0.0606 0.0935 0.056 Uiso 1 1 calc R . .
C22 C 0.78406(13) 0.1256(3) 0.10719(12) 0.0541(8) Uani 1 1 d . . .
H22A H 0.7676 0.0798 0.0809 0.065 Uiso 1 1 calc R . .
H22B H 0.7966 0.0910 0.1402 0.065 Uiso 1 1 calc R . .
C23 C 0.73140(14) 0.2591(3) 0.07253(13) 0.0617(10) Uani 1 1 d . . .
H23A H 0.6979 0.2978 0.0767 0.074 Uiso 1 1 calc R . .
H23B H 0.7245 0.2205 0.0398 0.074 Uiso 1 1 calc R . .
C24 C 0.78214(14) 0.3928(2) 0.11080(11) 0.0531(8) Uani 1 1 d . . .
H24A H 0.7516 0.4387 0.1041 0.064 Uiso 1 1 calc R . .
H24B H 0.8178 0.4273 0.1116 0.064 Uiso 1 1 calc R . .
C25 C 0.77664(12) 0.3446(2) 0.16612(11) 0.0450(7) Uani 1 1 d . . .
C26 C 0.75745(13) 0.2506(2) 0.16855(11) 0.0454(7) Uani 1 1 d . . .
C27 C 0.75419(13) 0.2056(2) 0.21870(11) 0.0473(7) Uani 1 1 d . . .
H27 H 0.7413 0.1429 0.2202 0.057 Uiso 1 1 calc R . .
C28 C 0.77010(14) 0.2539(2) 0.26603(11) 0.0444(7) Uani 1 1 d . B .
C29 C 0.78945(12) 0.3480(2) 0.26432(11) 0.0426(7) Uani 1 1 d . B .
C30 C 0.79268(13) 0.3932(2) 0.21438(11) 0.0449(7) Uani 1 1 d . . .
H30 H 0.8055 0.4560 0.2131 0.054 Uiso 1 1 calc R . .
C33 C 0.8705(2) 0.1429(3) 0.3189(2) 0.0919(14) Uani 1 1 d . . .
H33A H 0.8709 0.1882 0.2890 0.110 Uiso 1 1 calc R A 1
H33B H 0.8915 0.1712 0.3503 0.110 Uiso 1 1 calc R A 1
C34 C 0.81004(19) 0.1285(3) 0.33256(14) 0.0707(11) Uani 1 1 d . B .
H34A H 0.8102 0.1082 0.3704 0.085 Uiso 1 1 calc R . .
H34B H 0.7938 0.0770 0.3100 0.085 Uiso 1 1 calc R . .
C35 C 0.77136(15) 0.2168(2) 0.32467(11) 0.0501(8) Uani 1 1 d . . .
C36 C 0.71115(17) 0.1931(3) 0.34073(13) 0.0671(10) Uani 1 1 d . B .
H36A H 0.6961 0.1413 0.3177 0.080 Uiso 1 1 calc R . .
H36B H 0.7137 0.1703 0.3782 0.080 Uiso 1 1 calc R . .
C37 C 0.66980(18) 0.2755(3) 0.33605(18) 0.0824(13) Uani 1 1 d . . .
H37A H 0.6845 0.3266 0.3598 0.099 Uiso 1 1 calc R B .
H37B H 0.6682 0.2994 0.2988 0.099 Uiso 1 1 calc R . .
C38 C 0.6105(3) 0.2536(4) 0.3501(3) 0.119(2) Uani 1 1 d . B .
H38A H 0.6116 0.2271 0.3867 0.143 Uiso 1 1 calc R . .
H38B H 0.5943 0.2057 0.3250 0.143 Uiso 1 1 calc R . .
C39 C 0.5728(3) 0.3413(6) 0.3473(3) 0.169(3) Uani 1 1 d . . .
H39A H 0.5920 0.3930 0.3666 0.254 Uiso 1 1 calc R B .
H39B H 0.5382 0.3273 0.3637 0.254 Uiso 1 1 calc R . .
H39C H 0.5645 0.3592 0.3098 0.254 Uiso 1 1 calc R . .
C40 C 0.79439(13) 0.3044(2) 0.35612(11) 0.0446(7) Uani 1 1 d . B .
C41 C 0.80461(12) 0.3803(2) 0.32073(11) 0.0410(6) Uani 1 1 d . . .
C42 C 0.82431(12) 0.4668(2) 0.34177(13) 0.0464(7) Uani 1 1 d . B .
H42 H 0.8316 0.5171 0.3184 0.056 Uiso 1 1 calc R . .
C43 C 0.83311(13) 0.4781(2) 0.39800(13) 0.0484(7) Uani 1 1 d . . .
H43 H 0.8462 0.5361 0.4127 0.058 Uiso 1 1 calc R B .
C44 C 0.82234(12) 0.4026(2) 0.43190(11) 0.0447(7) Uani 1 1 d . B .
C45 C 0.80321(13) 0.3153(2) 0.41191(11) 0.0480(7) Uani 1 1 d . . .
H45 H 0.7964 0.2651 0.4355 0.058 Uiso 1 1 calc R B .
N1 N 0.74069(11) 0.1960(2) 0.12003(9) 0.0528(7) Uani 1 1 d . . .
N2 N 0.77997(10) 0.3221(2) 0.06596(9) 0.0521(7) Uani 1 1 d . . .
C31 C 0.8806(3) 0.0321(5) 0.2440(3) 0.244(11) Uani 0.554(12) 1 d PD B 1
H31A H 0.8449 -0.0010 0.2429 0.366 Uiso 0.554(12) 1 calc PR B 1
H31B H 0.9081 -0.0072 0.2279 0.366 Uiso 0.554(12) 1 calc PR B 1
H31C H 0.8760 0.0909 0.2239 0.366 Uiso 0.554(12) 1 calc PR B 1
C32 C 0.9005(3) 0.0540(5) 0.3032(3) 0.178(3) Uani 0.554(12) 1 d PRD B 1
H32A H 0.8914 0.0013 0.3267 0.214 Uiso 0.554(12) 1 calc PR B 1
H32B H 0.9412 0.0638 0.3066 0.214 Uiso 0.554(12) 1 calc PR B 1
C31' C 0.9608(4) 0.0759(12) 0.2804(3) 0.233(13) Uani 0.446(12) 1 d PR B 2
H31D H 0.9599 0.1375 0.2632 0.349 Uiso 0.446(12) 1 d PR B 2
H31E H 0.9692 0.0278 0.2542 0.349 Uiso 0.446(12) 1 d PR B 2
H31F H 0.9895 0.0752 0.3101 0.349 Uiso 0.446(12) 1 d PR B 2
C32' C 0.9005(3) 0.0540(5) 0.3032(3) 0.178(3) Uani 0.446(12) 1 d P B 2
H32C H 0.8770 0.0202 0.2754 0.214 Uiso 0.446(12) 1 calc PR B 2
H32D H 0.9058 0.0125 0.3348 0.214 Uiso 0.446(12) 1 calc PR B 2

loop_
_atom_site_aniso_label
_atom_site_aniso_U_11
_atom_site_aniso_U_22
_atom_site_aniso_U_33
_atom_site_aniso_U_23
_atom_site_aniso_U_13
_atom_site_aniso_U_12
Br1 0.0673(3) 0.0777(3) 0.04759(18) -0.02106(16) 0.00333(15) -0.00225(19)
Br2 0.0447(2) 0.0909(3) 0.0891(3) -0.0356(2) 0.00484(18) 0.00973(19)
C1 0.0365(17) 0.065(2) 0.0590(19) -0.0201(16) 0.0017(14) 0.0029(16)
C2 0.057(2) 0.055(2) 0.062(2) -0.0113(16) -0.0055(16) 0.0115(17)
C3 0.053(2) 0.0464(19) 0.0607(19) -0.0021(15) 0.0015(15) 0.0010(16)
C4 0.0407(17) 0.0488(19) 0.0469(15) -0.0049(13) 0.0000(13) -0.0022(14)
C5 0.0386(17) 0.0513(18) 0.0516(17) -0.0029(14) 0.0030(13) -0.0021(15)
C6 0.0398(18) 0.058(2) 0.0593(19) -0.0065(15) 0.0064(14) -0.0029(16)
C7 0.111(5) 0.340(12) 0.080(4) -0.023(5) -0.009(4) 0.046(6)
C8 0.147(5) 0.129(4) 0.065(3) 0.012(3) 0.001(3) 0.057(4)
C9 0.060(2) 0.105(3) 0.062(2) 0.010(2) 0.0138(18) 0.008(2)
C10 0.056(2) 0.065(2) 0.075(2) 0.0233(19) 0.0244(18) 0.0080(18)
C11 0.0389(17) 0.0473(18) 0.0643(19) 0.0050(15) 0.0128(14) -0.0021(14)
C12 0.051(2) 0.050(2) 0.098(3) -0.0035(19) 0.0138(19) -0.0050(17)
C13 0.079(3) 0.083(3) 0.105(3) -0.032(3) -0.009(2) -0.009(2)
C14 0.154(8) 0.196(9) 0.247(11) -0.084(7) 0.008(7) 0.029(6)
C15 0.134(7) 0.339(14) 0.218(10) -0.060(9) 0.047(7) 0.041(8)
C16 0.0411(17) 0.0436(17) 0.0440(15) -0.0015(12) 0.0030(12) -0.0048(13)
C17 0.0368(16) 0.0490(19) 0.0458(15) 0.0017(13) 0.0049(12) -0.0025(13)
C18 0.0419(17) 0.0510(19) 0.0450(15) 0.0074(13) 0.0069(13) 0.0005(14)
C19 0.0374(16) 0.060(2) 0.0324(13) 0.0006(12) 0.0025(11) 0.0001(14)
C20 0.0412(17) 0.0568(19) 0.0378(14) -0.0053(13) 0.0062(12) -0.0122(15)
C21 0.0504(19) 0.0441(17) 0.0470(16) -0.0027(13) 0.0057(13) -0.0093(15)
C22 0.0490(19) 0.067(2) 0.0473(16) -0.0112(15) 0.0133(14) -0.0189(17)
C23 0.0379(18) 0.108(3) 0.0391(16) -0.0016(17) 0.0021(13) -0.0029(18)
C24 0.052(2) 0.066(2) 0.0413(15) 0.0115(14) 0.0076(14) 0.0139(16)
C25 0.0373(16) 0.057(2) 0.0416(15) 0.0084(13) 0.0084(12) 0.0068(14)
C26 0.0358(16) 0.064(2) 0.0365(14) -0.0025(13) 0.0045(12) -0.0051(14)
C27 0.0494(19) 0.0504(18) 0.0424(15) -0.0019(13) 0.0065(13) -0.0136(15)
C28 0.0485(18) 0.0466(17) 0.0383(14) -0.0006(12) 0.0046(12) -0.0067(14)
C29 0.0417(17) 0.0436(17) 0.0428(15) 0.0040(12) 0.0042(12) 0.0005(13)
C30 0.0445(17) 0.0440(17) 0.0466(15) 0.0057(12) 0.0060(13) 0.0022(13)
C33 0.104(4) 0.073(3) 0.097(3) -0.004(2) -0.009(3) 0.032(3)
C34 0.116(4) 0.045(2) 0.0497(18) -0.0009(15) -0.003(2) -0.001(2)
C35 0.068(2) 0.0451(17) 0.0364(14) 0.0033(12) 0.0019(14) -0.0112(16)
C36 0.084(3) 0.074(3) 0.0446(17) -0.0019(16) 0.0145(17) -0.032(2)
C37 0.066(3) 0.112(4) 0.071(2) -0.008(2) 0.016(2) -0.028(3)
C38 0.091(4) 0.150(6) 0.120(5) -0.002(4) 0.042(3) -0.030(4)
C39 0.093(5) 0.199(8) 0.223(9) -0.035(6) 0.063(5) -0.020(5)
C40 0.0525(19) 0.0425(17) 0.0383(14) -0.0015(12) -0.0004(13) -0.0037(14)
C41 0.0390(16) 0.0407(16) 0.0428(14) 0.0006(12) 0.0007(12) 0.0014(13)
C42 0.0435(18) 0.0372(17) 0.0582(18) 0.0046(13) 0.0028(14) 0.0002(14)
C43 0.0423(17) 0.0428(17) 0.0597(18) -0.0121(14) 0.0016(14) 0.0019(14)
C44 0.0387(16) 0.0522(19) 0.0428(15) -0.0106(13) -0.0001(12) 0.0055(14)
C45 0.058(2) 0.0446(18) 0.0414(15) 0.0017(12) 0.0027(14) -0.0024(15)
N1 0.0412(15) 0.081(2) 0.0362(12) -0.0059(12) 0.0057(11) -0.0143(14)
N2 0.0371(14) 0.083(2) 0.0368(12) 0.0077(12) 0.0036(10) 0.0068(14)
C31 0.222(18) 0.38(3) 0.123(11) -0.106(14) -0.040(11) 0.123(18)
C32 0.204(9) 0.155(6) 0.169(7) -0.046(5) -0.030(6) 0.070(6)
C31' 0.110(14) 0.30(3) 0.30(3) -0.08(2) 0.075(16) 0.070(16)
C32' 0.204(9) 0.155(6) 0.169(7) -0.046(5) -0.030(6) 0.070(6)

loop_
_atom_type_symbol
_atom_type_description
_atom_type_scat_dispersion_real
_atom_type_scat_dispersion_imag
_atom_type_scat_source
C C 0.0033 0.0016 'International Tables Vol C Tables 4.2.6.8 and 6.1.1.4'
H H 0.0000 0.0000 'International Tables Vol C Tables 4.2.6.8 and 6.1.1.4'
N N 0.0061 0.0033 'International Tables Vol C Tables 4.2.6.8 and 6.1.1.4'
Br Br -0.2901 2.4595 'International Tables Vol C Tables 4.2.6.8 and 6.1.1.4'

loop_
_geom_angle_atom_site_label_1
_geom_angle_atom_site_label_2
_geom_angle_atom_site_label_3
_geom_angle
_geom_angle_site_symmetry_1
_geom_angle_site_symmetry_3
_geom_angle_publ_flag
C2 C1 C6 122.5(3) . . ?
C2 C1 Br2 118.3(3) . . ?
C6 C1 Br2 119.1(3) . . ?
C1 C2 C3 119.5(3) . . ?
C1 C2 H2 120.2 . . ?
C3 C2 H2 120.2 . . ?
C2 C3 C4 119.4(3) . . ?
C2 C3 H3 120.3 . . ?
C4 C3 H3 120.3 . . ?
C3 C4 C5 119.8(3) . . ?
C3 C4 C16 131.9(3) . . ?
C5 C4 C16 108.3(3) . . ?
C6 C5 C4 120.7(3) . . ?
C6 C5 C11 128.6(3) . . ?
C4 C5 C11 110.7(3) . . ?
C1 C6 C5 118.0(3) . . ?
C1 C6 H6 121.0 . . ?
C5 C6 H6 121.0 . . ?
C8 C7 H7A 109.5 . . ?
C8 C7 H7B 109.5 . . ?
H7A C7 H7B 109.5 . . ?
C8 C7 H7C 109.5 . . ?
H7A C7 H7C 109.5 . . ?
H7B C7 H7C 109.5 . . ?
C7 C8 C9 114.8(6) . . ?
C7 C8 H8 122.6 . . ?
C9 C8 H8 122.6 . . ?
C8 C9 C10 113.8(4) . . ?
C8 C9 H9A 108.8 . . ?
C10 C9 H9A 108.8 . . ?
C8 C9 H9B 108.8 . . ?
C10 C9 H9B 108.8 . . ?
H9A C9 H9B 107.7 . . ?
C9 C10 C11 115.8(3) . . ?
C9 C10 H10A 108.3 . . ?
C11 C10 H10A 108.3 . . ?
C9 C10 H10B 108.3 . . ?
C11 C10 H10B 108.3 . . ?
H10A C10 H10B 107.4 . . ?
C17 C11 C5 101.0(2) . . ?
C17 C11 C10 111.6(3) . . ?
C5 C11 C10 112.2(3) . . ?
C17 C11 C12 111.0(3) . . ?
C5 C11 C12 111.2(3) . . ?
C10 C11 C12 109.6(3) . . ?
C13 C12 C11 115.5(3) . . ?
C13 C12 H12A 108.4 . . ?
C11 C12 H12A 108.4 . . ?
C13 C12 H12B 108.4 . . ?
C11 C12 H12B 108.4 . . ?
H12A C12 H12B 107.5 . . ?
C12 C13 C14 119.7(5) . . ?
C12 C13 H13A 107.4 . . ?
C14 C13 H13A 107.4 . . ?
C12 C13 H13B 107.4 . . ?
C14 C13 H13B 107.4 . . ?
H13A C13 H13B 106.9 . . ?
C13 C14 C15 108.3(6) . . ?
C13 C14 H14A 110.0 . . ?
C15 C14 H14A 110.0 . . ?
C13 C14 H14B 110.0 . . ?
C15 C14 H14B 110.0 . . ?
H14A C14 H14B 108.4 . . ?
C14 C15 H15A 109.5 . . ?
C14 C15 H15B 109.5 . . ?
H15A C15 H15B 109.5 . . ?
C14 C15 H15C 109.5 . . ?
H15A C15 H15C 109.5 . . ?
H15B C15 H15C 109.5 . . ?
C21 C16 C17 119.4(3) . . ?
C21 C16 C4 132.0(3) . . ?
C17 C16 C4 108.5(3) . . ?
C18 C17 C16 120.9(3) . . ?
C18 C17 C11 127.7(3) . . ?
C16 C17 C11 111.4(3) . . ?
C17 C18 C19 119.6(3) . . ?
C17 C18 H18 120.2 . . ?
C19 C18 H18 120.2 . . ?
C18 C19 C20 120.0(3) . . ?
C18 C19 N2 117.7(3) . . ?
C20 C19 N2 122.2(3) . . ?
C21 C20 C19 119.9(3) . . ?
C21 C20 C22 120.1(3) . . ?
C19 C20 C22 120.0(3) . . ?
C20 C21 C16 120.1(3) . . ?
C20 C21 H21 119.9 . . ?
C16 C21 H21 119.9 . . ?
N1 C22 C20 111.7(3) . . ?
N1 C22 H22A 109.3 . . ?
C20 C22 H22A 109.3 . . ?
N1 C22 H22B 109.3 . . ?
C20 C22 H22B 109.3 . . ?
H22A C22 H22B 107.9 . . ?
N1 C23 N2 112.1(3) . . ?
N1 C23 H23A 109.2 . . ?
N2 C23 H23A 109.2 . . ?
N1 C23 H23B 109.2 . . ?
N2 C23 H23B 109.2 . . ?
H23A C23 H23B 107.9 . . ?
N2 C24 C25 111.4(3) . . ?
N2 C24 H24A 109.3 . . ?
C25 C24 H24A 109.3 . . ?
N2 C24 H24B 109.3 . . ?
C25 C24 H24B 109.3 . . ?
H24A C24 H24B 108.0 . . ?
C30 C25 C26 119.6(3) . . ?
C30 C25 C24 120.2(3) . . ?
C26 C25 C24 120.2(3) . . ?
C27 C26 C25 120.3(3) . . ?
C27 C26 N1 117.5(3) . . ?
C25 C26 N1 122.3(3) . . ?
C28 C27 C26 119.9(3) . . ?
C28 C27 H27 120.1 . . ?
C26 C27 H27 120.1 . . ?
C27 C28 C29 120.6(3) . . ?
C27 C28 C35 128.0(3) . . ?
C29 C28 C35 111.4(2) . . ?
C30 C29 C28 119.8(3) . . ?
C30 C29 C41 131.6(3) . . ?
C28 C29 C41 108.6(2) . . ?
C29 C30 C25 119.9(3) . . ?
C29 C30 H30 120.0 . . ?
C25 C30 H30 120.0 . . ?
C32 C33 C34 115.0(5) . . ?
C32 C33 H33A 108.5 . . ?
C34 C33 H33A 108.5 . . ?
C32 C33 H33B 108.5 . . ?
C34 C33 H33B 108.5 . . ?
H33A C33 H33B 107.5 . . ?
C33 C34 C35 115.5(3) . . ?
C33 C34 H34A 108.4 . . ?
C35 C34 H34A 108.4 . . ?
C33 C34 H34B 108.4 . . ?
C35 C34 H34B 108.4 . . ?
H34A C34 H34B 107.5 . . ?
C28 C35 C40 100.6(2) . . ?
C28 C35 C34 111.2(3) . . ?
C40 C35 C34 113.1(3) . . ?
C28 C35 C36 111.0(3) . . ?
C40 C35 C36 110.2(3) . . ?
C34 C35 C36 110.3(3) . . ?
C37 C36 C35 115.0(3) . . ?
C37 C36 H36A 108.5 . . ?
C35 C36 H36A 108.5 . . ?
C37 C36 H36B 108.5 . . ?
C35 C36 H36B 108.5 . . ?
H36A C36 H36B 107.5 . . ?
C38 C37 C36 116.0(4) . . ?
C38 C37 H37A 108.3 . . ?
C36 C37 H37A 108.3 . . ?
C38 C37 H37B 108.3 . . ?
C36 C37 H37B 108.3 . . ?
H37A C37 H37B 107.4 . . ?
C37 C38 C39 112.4(5) . . ?
C37 C38 H38A 109.1 . . ?
C39 C38 H38A 109.1 . . ?
C37 C38 H38B 109.1 . . ?
C39 C38 H38B 109.1 . . ?
H38A C38 H38B 107.9 . . ?
C38 C39 H39A 109.5 . . ?
C38 C39 H39B 109.5 . . ?
H39A C39 H39B 109.5 . . ?
C38 C39 H39C 109.5 . . ?
H39A C39 H39C 109.5 . . ?
H39B C39 H39C 109.5 . . ?
C45 C40 C41 120.8(3) . . ?
C45 C40 C35 127.8(3) . . ?
C41 C40 C35 111.4(2) . . ?
C42 C41 C40 119.9(3) . . ?
C42 C41 C29 132.1(3) . . ?
C40 C41 C29 107.9(2) . . ?
C41 C42 C43 119.5(3) . . ?
C41 C42 H42 120.3 . . ?
C43 C42 H42 120.3 . . ?
C44 C43 C42 119.4(3) . . ?
C44 C43 H43 120.3 . . ?
C42 C43 H43 120.3 . . ?
C43 C44 C45 122.2(3) . . ?
C43 C44 Br1 118.9(2) . . ?
C45 C44 Br1 118.9(2) . . ?
C40 C45 C44 118.2(3) . . ?
C40 C45 H45 120.9 . . ?
C44 C45 H45 120.9 . . ?
C26 N1 C23 110.7(3) . . ?
C26 N1 C22 112.1(2) . . ?
C23 N1 C22 107.4(2) . . ?
C19 N2 C23 110.8(3) . . ?
C19 N2 C24 112.0(2) . . ?
C23 N2 C24 107.8(2) . . ?
C33 C32 C31 107.0(3) . . ?
C33 C32 H32A 110.3 . . ?
C31 C32 H32A 110.3 . . ?
C33 C32 H32B 110.3 . . ?
C31 C32 H32B 110.3 . . ?
H32A C32 H32B 108.6 . . ?
H31D C31' H31E 109.5 . . ?
H31D C31' H31F 109.6 . . ?
H31E C31' H31F 109.3 . . ?

loop_
_geom_bond_atom_site_label_1
_geom_bond_atom_site_label_2
_geom_bond_distance
_geom_bond_site_symmetry_2
_geom_bond_publ_flag
Br1 C44 1.904(3) . ?
Br2 C1 1.910(3) . ?
C1 C2 1.374(5) . ?
C1 C6 1.377(5) . ?
C2 C3 1.385(5) . ?
C2 H2 0.9300 . ?
C3 C4 1.388(4) . ?
C3 H3 0.9300 . ?
C4 C5 1.401(4) . ?
C4 C16 1.467(4) . ?
C5 C6 1.381(4) . ?
C5 C11 1.530(5) . ?
C6 H6 0.9300 . ?
C7 C8 1.479(9) . ?
C7 H7A 0.9600 . ?
C7 H7B 0.9600 . ?
C7 H7C 0.9600 . ?
C8 C9 1.505(6) . ?
C8 H8 0.9300 . ?
C9 C10 1.510(5) . ?
C9 H9A 0.9700 . ?
C9 H9B 0.9700 . ?
C10 C11 1.546(5) . ?
C10 H10A 0.9700 . ?
C10 H10B 0.9700 . ?
C11 C17 1.516(4) . ?
C11 C12 1.550(5) . ?
C12 C13 1.521(6) . ?
C12 H12A 0.9700 . ?
C12 H12B 0.9700 . ?
C13 C14 1.523(4) . ?
C13 H13A 0.9700 . ?
C13 H13B 0.9700 . ?
C14 C15 1.535(5) . ?
C14 H14A 0.9700 . ?
C14 H14B 0.9700 . ?
C15 H15A 0.9600 . ?
C15 H15B 0.9600 . ?
C15 H15C 0.9600 . ?
C16 C21 1.392(4) . ?
C16 C17 1.393(4) . ?
C17 C18 1.381(4) . ?
C18 C19 1.390(4) . ?
C18 H18 0.9300 . ?
C19 C20 1.399(4) . ?
C19 N2 1.428(4) . ?
C20 C21 1.388(4) . ?
C20 C22 1.527(4) . ?
C21 H21 0.9300 . ?
C22 N1 1.472(4) . ?
C22 H22A 0.9700 . ?
C22 H22B 0.9700 . ?
C23 N1 1.465(4) . ?
C23 N2 1.466(4) . ?
C23 H23A 0.9700 . ?
C23 H23B 0.9700 . ?
C24 N2 1.477(4) . ?
C24 C25 1.529(4) . ?
C24 H24A 0.9700 . ?
C24 H24B 0.9700 . ?
C25 C30 1.393(4) . ?
C25 C26 1.394(4) . ?
C26 C27 1.388(4) . ?
C26 N1 1.444(4) . ?
C27 C28 1.371(4) . ?
C27 H27 0.9300 . ?
C28 C29 1.394(4) . ?
C28 C35 1.527(4) . ?
C29 C30 1.386(4) . ?
C29 C41 1.474(4) . ?
C30 H30 0.9300 . ?
C33 C32 1.495(7) . ?
C33 C34 1.506(6) . ?
C33 H33A 0.9700 . ?
C33 H33B 0.9700 . ?
C34 C35 1.540(5) . ?
C34 H34A 0.9700 . ?
C34 H34B 0.9700 . ?
C35 C40 1.527(4) . ?
C35 C36 1.541(5) . ?
C36 C37 1.511(6) . ?
C36 H36A 0.9700 . ?
C36 H36B 0.9700 . ?
C37 C38 1.501(7) . ?
C37 H37A 0.9700 . ?
C37 H37B 0.9700 . ?
C38 C39 1.513(8) . ?
C38 H38A 0.9700 . ?
C38 H38B 0.9700 . ?
C39 H39A 0.9600 . ?
C39 H39B 0.9600 . ?
C39 H39C 0.9600 . ?
C40 C45 1.377(4) . ?
C40 C41 1.402(4) . ?
C41 C42 1.383(4) . ?
C42 C43 1.389(4) . ?
C42 H42 0.9300 . ?
C43 C44 1.379(4) . ?
C43 H43 0.9300 . ?
C44 C45 1.380(4) . ?
C45 H45 0.9300 . ?
C31 C32 1.5239 . ?
C31 H31A 0.9600 . ?
C31 H31B 0.9600 . ?
C31 H31C 0.9600 . ?
C32 H32A 0.9700 . ?
C32 H32B 0.9700 . ?
C31' H31D 0.9582 . ?
C31' H31E 0.9609 . ?
C31' H31F 0.9605 . ?

loop_
_geom_torsion_atom_site_label_1
_geom_torsion_atom_site_label_2
_geom_torsion_atom_site_label_3
_geom_torsion_atom_site_label_4
_geom_torsion
_geom_torsion_site_symmetry_1
_geom_torsion_site_symmetry_2
_geom_torsion_site_symmetry_3
_geom_torsion_site_symmetry_4
_geom_torsion_publ_flag
C6 C1 C2 C3 1.0(5) . . . . ?
Br2 C1 C2 C3 -179.6(2) . . . . ?
C1 C2 C3 C4 0.3(5) . . . . ?
C2 C3 C4 C5 -1.4(4) . . . . ?
C2 C3 C4 C16 177.4(3) . . . . ?
C3 C4 C5 C6 1.3(4) . . . . ?
C16 C4 C5 C6 -177.8(3) . . . . ?
C3 C4 C5 C11 -178.9(3) . . . . ?
C16 C4 C5 C11 2.0(3) . . . . ?
C2 C1 C6 C5 -1.2(5) . . . . ?
Br2 C1 C6 C5 179.5(2) . . . . ?
C4 C5 C6 C1 0.0(4) . . . . ?
C11 C5 C6 C1 -179.8(3) . . . . ?
C7 C8 C9 C10 179.7(4) . . . . ?
C8 C9 C10 C11 176.0(3) . . . . ?
C6 C5 C11 C17 177.4(3) . . . . ?
C4 C5 C11 C17 -2.4(3) . . . . ?
C6 C5 C11 C10 58.4(4) . . . . ?
C4 C5 C11 C10 -121.4(3) . . . . ?
C6 C5 C11 C12 -64.7(4) . . . . ?
C4 C5 C11 C12 115.4(3) . . . . ?
C9 C10 C11 C17 -51.9(4) . . . . ?
C9 C10 C11 C5 60.6(4) . . . . ?
C9 C10 C11 C12 -175.3(3) . . . . ?
C17 C11 C12 C13 58.2(4) . . . . ?
C5 C11 C12 C13 -53.4(4) . . . . ?
C10 C11 C12 C13 -178.0(3) . . . . ?
C11 C12 C13 C14 -149.4(5) . . . . ?
C12 C13 C14 C15 70.3(9) . . . . ?
C3 C4 C16 C21 -0.6(5) . . . . ?
C5 C4 C16 C21 178.3(3) . . . . ?
C3 C4 C16 C17 -179.6(3) . . . . ?
C5 C4 C16 C17 -0.7(3) . . . . ?
C21 C16 C17 C18 -0.3(4) . . . . ?
C4 C16 C17 C18 178.8(3) . . . . ?
C21 C16 C17 C11 179.9(3) . . . . ?
C4 C16 C17 C11 -0.9(3) . . . . ?
C5 C11 C17 C18 -177.7(3) . . . . ?
C10 C11 C17 C18 -58.4(4) . . . . ?
C12 C11 C17 C18 64.3(4) . . . . ?
C5 C11 C17 C16 2.0(3) . . . . ?
C10 C11 C17 C16 121.4(3) . . . . ?
C12 C11 C17 C16 -116.0(3) . . . . ?
C16 C17 C18 C19 0.0(4) . . . . ?
C11 C17 C18 C19 179.7(3) . . . . ?
C17 C18 C19 C20 0.3(4) . . . . ?
C17 C18 C19 N2 -178.3(3) . . . . ?
C18 C19 C20 C21 -0.1(4) . . . . ?
N2 C19 C20 C21 178.4(3) . . . . ?
C18 C19 C20 C22 179.1(3) . . . . ?
N2 C19 C20 C22 -2.4(4) . . . . ?
C19 C20 C21 C16 -0.2(4) . . . . ?
C22 C20 C21 C16 -179.5(3) . . . . ?
C17 C16 C21 C20 0.5(4) . . . . ?
C4 C16 C21 C20 -178.4(3) . . . . ?
C21 C20 C22 N1 164.8(2) . . . . ?
C19 C20 C22 N1 -14.5(4) . . . . ?
N2 C24 C25 C30 162.6(3) . . . . ?
N2 C24 C25 C26 -15.1(4) . . . . ?
C30 C25 C26 C27 0.2(4) . . . . ?
C24 C25 C26 C27 177.9(3) . . . . ?
C30 C25 C26 N1 -179.4(3) . . . . ?
C24 C25 C26 N1 -1.7(4) . . . . ?
C25 C26 C27 C28 -0.2(5) . . . . ?
N1 C26 C27 C28 179.4(3) . . . . ?
C26 C27 C28 C29 0.1(5) . . . . ?
C26 C27 C28 C35 -178.0(3) . . . . ?
C27 C28 C29 C30 0.0(5) . . . . ?
C35 C28 C29 C30 178.5(3) . . . . ?
C27 C28 C29 C41 -178.7(3) . . . . ?
C35 C28 C29 C41 -0.2(4) . . . . ?
C28 C29 C30 C25 -0.1(4) . . . . ?
C41 C29 C30 C25 178.3(3) . . . . ?
C26 C25 C30 C29 0.0(4) . . . . ?
C24 C25 C30 C29 -177.8(3) . . . . ?
C32 C33 C34 C35 -154.8(4) . . . . ?
C27 C28 C35 C40 178.4(3) . . . . ?
C29 C28 C35 C40 0.1(4) . . . . ?
C27 C28 C35 C34 58.3(5) . . . . ?
C29 C28 C35 C34 -120.0(3) . . . . ?
C27 C28 C35 C36 -64.9(4) . . . . ?
C29 C28 C35 C36 116.7(3) . . . . ?
C33 C34 C35 C28 57.1(4) . . . . ?
C33 C34 C35 C40 -55.3(4) . . . . ?
C33 C34 C35 C36 -179.3(3) . . . . ?
C28 C35 C36 C37 -57.9(4) . . . . ?
C40 C35 C36 C37 52.8(4) . . . . ?
C34 C35 C36 C37 178.4(3) . . . . ?
C35 C36 C37 C38 178.5(4) . . . . ?
C36 C37 C38 C39 176.9(5) . . . . ?
C28 C35 C40 C45 177.7(3) . . . . ?
C34 C35 C40 C45 -63.6(4) . . . . ?
C36 C35 C40 C45 60.4(4) . . . . ?
C28 C35 C40 C41 0.1(3) . . . . ?
C34 C35 C40 C41 118.8(3) . . . . ?
C36 C35 C40 C41 -117.2(3) . . . . ?
C45 C40 C41 C42 0.7(5) . . . . ?
C35 C40 C41 C42 178.4(3) . . . . ?
C45 C40 C41 C29 -178.0(3) . . . . ?
C35 C40 C41 C29 -0.3(4) . . . . ?
C30 C29 C41 C42 3.4(6) . . . . ?
C28 C29 C41 C42 -178.2(3) . . . . ?
C30 C29 C41 C40 -178.2(3) . . . . ?
C28 C29 C41 C40 0.3(3) . . . . ?
C40 C41 C42 C43 -0.8(4) . . . . ?
C29 C41 C42 C43 177.5(3) . . . . ?
C41 C42 C43 C44 0.3(4) . . . . ?
C42 C43 C44 C45 0.3(5) . . . . ?
C42 C43 C44 Br1 -178.5(2) . . . . ?
C41 C40 C45 C44 0.0(5) . . . . ?
C35 C40 C45 C44 -177.4(3) . . . . ?
C43 C44 C45 C40 -0.5(5) . . . . ?
Br1 C44 C45 C40 178.3(2) . . . . ?
C27 C26 N1 C23 164.3(3) . . . . ?
C25 C26 N1 C23 -16.1(4) . . . . ?
C27 C26 N1 C22 -75.8(3) . . . . ?
C25 C26 N1 C22 103.8(3) . . . . ?
N2 C23 N1 C26 52.3(4) . . . . ?
N2 C23 N1 C22 -70.3(3) . . . . ?
C20 C22 N1 C26 -74.0(3) . . . . ?
C20 C22 N1 C23 47.8(3) . . . . ?
C18 C19 N2 C23 162.7(3) . . . . ?
C20 C19 N2 C23 -15.9(4) . . . . ?
C18 C19 N2 C24 -76.9(3) . . . . ?
C20 C19 N2 C24 104.6(3) . . . . ?
N1 C23 N2 C19 52.7(3) . . . . ?
N1 C23 N2 C24 -70.2(3) . . . . ?
C25 C24 N2 C19 -74.1(3) . . . . ?
C25 C24 N2 C23 48.1(3) . . . . ?
C34 C33 C32 C31 78.6(4) . . . . ?
